data_7062004
loop_
_publ_author_name
'Hulushe, Siya T.'
'Malan, Frederick P.'
'Hosten, Eric C.'
'Lobb, Kevin A.'
'Khanye, Setshaba D.'
'Watkins, Gareth M.'

_publ_section_title
;
 Photo-and thermoresponsive N-salicylideneaniline derivatives: solid-state
 studies and structural aspects
;
_journal_name_full 'New Journal of Chemistry'
_journal_paper_doi 10.1039/D1NJ03056F
_journal_year 2022
_chemical_absolute_configuration unk
_chemical_formula_moiety 'C13 H8 Cl N2 O3'
_chemical_formula_sum 'C13 H8 Cl N2 O3'
_chemical_formula_weight 275.66
_chemical_name_common 5-nitro-N-[3-(chloro)phenyl]salicylaldimine
_chemical_name_systematic 2-((E)-(3-chlorophenylimino)methyl-4-nitrophenol
_space_group_crystal_system monoclinic
_space_group_IT_number 14
_space_group_name_Hall '-P 2yn'
_space_group_name_H-M_alt 'P 1 21/n 1'
_atom_sites_solution_hydrogens mixed
_atom_sites_solution_primary dual
_atom_sites_solution_secondary difmap
_audit_creation_method SHELXL-2016/6
_audit_update_record
;
2022-07-18 deposited with the CCDC.	2022-10-24 downloaded from the CCDC.
;
_cell_angle_alpha 90
_cell_angle_beta 92.109(2)
_cell_angle_gamma 90
_cell_formula_units_Z 4
_cell_length_a 14.6564(3)
_cell_length_b 3.73740(10)
_cell_length_c 21.4431(4)
_cell_measurement_reflns_used 1861
_cell_measurement_temperature 150(2)
_cell_measurement_theta_max 18.43
_cell_measurement_theta_min 2.79
_cell_volume 1173.79(5)
_computing_cell_refinement 'Bruker SAINT'
_computing_data_collection 'Bruker APEX4'
_computing_data_reduction 'Bruker SAINT'
_computing_molecular_graphics 'Bruker SHELXTL'
_computing_publication_material 'Bruker SHELXTL'
_computing_structure_refinement 'SHELXL-2016/6 (Sheldrick, 2016)'
_computing_structure_solution 'SHELXT 2014/5 (Sheldrick, 2014)'
_diffrn_ambient_temperature 150(2)
_diffrn_detector_area_resol_mean 10.0000
_diffrn_measured_fraction_theta_full 0.975
_diffrn_measured_fraction_theta_max 0.970
_diffrn_measurement_device_type 'Bruker APEX-IV CCD'
_diffrn_measurement_method '\f and \w scans'
_diffrn_radiation_monochromator graphite
_diffrn_radiation_probe x-ray
_diffrn_radiation_type CuK\a
_diffrn_radiation_wavelength 1.54184
_diffrn_reflns_av_R_equivalents 0.0556
_diffrn_reflns_av_unetI/netI 0.0308
_diffrn_reflns_Laue_measured_fraction_full 0.975
_diffrn_reflns_Laue_measured_fraction_max 0.970
_diffrn_reflns_limit_h_max 17
_diffrn_reflns_limit_h_min -18
_diffrn_reflns_limit_k_max 3
_diffrn_reflns_limit_k_min -4
_diffrn_reflns_limit_l_max 26
_diffrn_reflns_limit_l_min -27
_diffrn_reflns_number 11919
_diffrn_reflns_point_group_measured_fraction_full 0.975
_diffrn_reflns_point_group_measured_fraction_max 0.970
_diffrn_reflns_theta_full 25.125
_diffrn_reflns_theta_max 78.361
_diffrn_reflns_theta_min 3.592
_diffrn_source 'rotating-anode X-ray tube'
_exptl_absorpt_coefficient_mu 2.955
_exptl_absorpt_correction_T_max 1.000
_exptl_absorpt_correction_T_min 0.643
_exptl_absorpt_correction_type multi-scan
_exptl_absorpt_process_details 'SADABS-2016/2 (Bruker AXS)'
_exptl_crystal_colour yellow
_exptl_crystal_density_diffrn 1.560
_exptl_crystal_density_method 'Not measured'
_exptl_crystal_description needle
_exptl_crystal_F_000 564
_exptl_crystal_recrystallization_method 'slow evaporation from MeCN'
_exptl_crystal_size_max 0.256
_exptl_crystal_size_mid 0.137
_exptl_crystal_size_min 0.073
_refine_diff_density_max 0.415
_refine_diff_density_min -0.447
_refine_diff_density_rms 0.068
_refine_ls_extinction_method none
_refine_ls_goodness_of_fit_ref 1.088
_refine_ls_hydrogen_treatment mixed
_refine_ls_matrix_type full
_refine_ls_number_parameters 176
_refine_ls_number_reflns 2449
_refine_ls_number_restraints 0
_refine_ls_restrained_S_all 1.088
_refine_ls_R_factor_all 0.0468
_refine_ls_R_factor_gt 0.0437
_refine_ls_shift/su_max 0.000
_refine_ls_shift/su_mean 0.000
_refine_ls_structure_factor_coef Fsqd
_refine_ls_weighting_details 'w=1/[\s^2^(Fo^2^)+(0.0764P)^2^+0.4868P] where P=(Fo^2^+2Fc^2^)/3'
_refine_ls_weighting_scheme calc
_refine_ls_wR_factor_gt 0.1234
_refine_ls_wR_factor_ref 0.1264
_reflns_Friedel_coverage 0.000
_reflns_number_gt 2230
_reflns_number_total 2449
_reflns_threshold_expression 'I > 2\s(I)'
_cod_data_source_file d1nj03056f3.cif
_cod_data_source_block SOLVE_1G
_cod_original_sg_symbol_H-M 'P 21/n'
_cod_database_code 7062004
_shelx_space_group_comment
;
The symmetry employed for this shelxl refinement is uniquely defined
by the following loop, which should always be used as a source of
symmetry information in preference to the above space-group names.
They are only intended as comments.
;
_shelx_estimated_absorpt_t_min 0.518
_shelx_estimated_absorpt_t_max 0.813

loop_
_space_group_symop_operation_xyz
'x, y, z'
'-x+1/2, y+1/2, -z+1/2'
'-x, -y, -z'
'x-1/2, -y-1/2, z-1/2'

loop_
_atom_site_label
_atom_site_type_symbol
_atom_site_fract_x
_atom_site_fract_y
_atom_site_fract_z
_atom_site_U_iso_or_equiv
_atom_site_adp_type
_atom_site_occupancy
_atom_site_site_symmetry_order
_atom_site_calc_flag
_atom_site_refinement_flags_posn
_atom_site_refinement_flags_adp
_atom_site_refinement_flags_occupancy
_atom_site_disorder_assembly
_atom_site_disorder_group
Cl1 Cl 0.52665(3) 0.35805(13) 0.07092(2) 0.03492(18) Uani 1 1 d . . . . .
O1 O 0.24228(9) 0.2749(4) 0.32052(6) 0.0317(3) Uani 1 1 d . . . . .
O3 O 0.41512(9) 0.9668(4) 0.56189(6) 0.0372(3) Uani 1 1 d . . . . .
O2 O 0.27574(10) 0.9070(5) 0.58942(6) 0.0425(4) Uani 1 1 d . . . . .
N1 N 0.41332(10) 0.3189(4) 0.29312(6) 0.0247(3) Uani 1 1 d . . . . .
N2 N 0.33568(10) 0.8698(4) 0.55151(7) 0.0273(3) Uani 1 1 d . . . . .
C16 C 0.38025(11) 0.6570(4) 0.44932(8) 0.0238(4) Uani 1 1 d . . . . .
H16 H 0.441365 0.724025 0.460020 0.029 Uiso 1 1 calc R U . . .
C22 C 0.47159(11) 0.3211(4) 0.18958(8) 0.0249(4) Uani 1 1 d . . . . .
H22 H 0.414521 0.410093 0.173915 0.030 Uiso 1 1 calc R U . . .
C11 C 0.35881(11) 0.5098(5) 0.39119(7) 0.0237(3) Uani 1 1 d . . . . .
C15 C 0.31231(11) 0.7057(5) 0.49164(8) 0.0240(3) Uani 1 1 d . . . . .
C1 C 0.43067(11) 0.4517(5) 0.34733(8) 0.0248(4) Uani 1 1 d . . . . .
H1A H 0.491770 0.513550 0.359120 0.030 Uiso 1 1 calc R U . . .
C21 C 0.48640(11) 0.2514(5) 0.25306(8) 0.0238(3) Uani 1 1 d . . . . .
C12 C 0.26656(11) 0.4142(5) 0.37608(8) 0.0250(4) Uani 1 1 d . . . . .
C26 C 0.56929(12) 0.1095(4) 0.27550(8) 0.0259(4) Uani 1 1 d . . . . .
H26 H 0.578798 0.060249 0.318709 0.031 Uiso 1 1 calc R U . . .
C14 C 0.22154(12) 0.6104(5) 0.47752(8) 0.0267(4) Uani 1 1 d . . . . .
H14 H 0.175756 0.646086 0.507130 0.032 Uiso 1 1 calc R U . . .
C13 C 0.19980(11) 0.4643(5) 0.42004(8) 0.0281(4) Uani 1 1 d . . . . .
H13 H 0.138512 0.396515 0.410102 0.034 Uiso 1 1 calc R U . . .
C23 C 0.54242(12) 0.2569(5) 0.14999(8) 0.0260(4) Uani 1 1 d . . . . .
C24 C 0.62538(12) 0.1148(5) 0.17106(9) 0.0288(4) Uani 1 1 d . . . . .
H24 H 0.672589 0.069211 0.142924 0.035 Uiso 1 1 calc R U . . .
C25 C 0.63772(12) 0.0410(5) 0.23408(8) 0.0282(4) Uani 1 1 d . . . . .
H25 H 0.693969 -0.058106 0.249215 0.034 Uiso 1 1 calc R U . . .
H1 H 0.290(2) 0.257(8) 0.3007(13) 0.052(7) Uiso 1 1 d . . . . .

loop_
_atom_site_aniso_label
_atom_site_aniso_U_11
_atom_site_aniso_U_22
_atom_site_aniso_U_33
_atom_site_aniso_U_23
_atom_site_aniso_U_13
_atom_site_aniso_U_12
Cl1 0.0400(3) 0.0429(3) 0.0221(3) 0.00374(16) 0.00465(18) 0.00009(18)
O1 0.0275(6) 0.0412(8) 0.0263(6) -0.0076(6) -0.0014(5) -0.0032(6)
O3 0.0338(7) 0.0517(9) 0.0258(6) -0.0040(6) -0.0011(5) -0.0103(6)
O2 0.0369(7) 0.0610(10) 0.0302(7) -0.0110(6) 0.0091(6) -0.0021(7)
N1 0.0270(7) 0.0251(7) 0.0220(7) 0.0007(5) 0.0022(5) -0.0006(5)
N2 0.0298(7) 0.0291(8) 0.0232(7) 0.0019(6) 0.0023(6) 0.0002(6)
C16 0.0241(8) 0.0226(8) 0.0246(8) 0.0030(6) -0.0006(6) -0.0011(6)
C22 0.0258(8) 0.0230(8) 0.0257(8) -0.0001(6) -0.0011(6) -0.0011(6)
C11 0.0259(8) 0.0225(8) 0.0227(7) 0.0029(6) 0.0015(6) 0.0000(6)
C15 0.0282(8) 0.0231(8) 0.0207(8) 0.0019(6) 0.0001(6) 0.0005(6)
C1 0.0261(8) 0.0225(8) 0.0258(8) 0.0025(6) 0.0011(6) -0.0017(6)
C21 0.0266(8) 0.0220(8) 0.0228(8) -0.0010(6) 0.0016(6) -0.0020(6)
C12 0.0259(8) 0.0236(8) 0.0252(8) 0.0003(6) -0.0014(6) -0.0004(6)
C26 0.0302(8) 0.0221(8) 0.0252(8) 0.0021(6) -0.0022(6) -0.0008(6)
C14 0.0261(8) 0.0263(8) 0.0278(8) 0.0020(6) 0.0041(6) 0.0014(6)
C13 0.0239(8) 0.0284(9) 0.0319(9) -0.0004(7) 0.0000(6) -0.0012(7)
C23 0.0314(8) 0.0236(8) 0.0232(8) 0.0006(6) 0.0011(6) -0.0026(7)
C24 0.0282(8) 0.0263(9) 0.0323(9) -0.0022(7) 0.0065(7) -0.0008(7)
C25 0.0263(8) 0.0244(8) 0.0338(9) 0.0007(7) -0.0012(6) 0.0005(7)

loop_
_atom_type_symbol
_atom_type_description
_atom_type_scat_dispersion_real
_atom_type_scat_dispersion_imag
_atom_type_scat_source
C C 0.0181 0.0091 'International Tables Vol C Tables 4.2.6.8 and 6.1.1.4'
H H 0.0000 0.0000 'International Tables Vol C Tables 4.2.6.8 and 6.1.1.4'
Cl Cl 0.3639 0.7018 'International Tables Vol C Tables 4.2.6.8 and 6.1.1.4'
N N 0.0311 0.0180 'International Tables Vol C Tables 4.2.6.8 and 6.1.1.4'
O O 0.0492 0.0322 'International Tables Vol C Tables 4.2.6.8 and 6.1.1.4'

loop_
_geom_angle_atom_site_label_1
_geom_angle_atom_site_label_2
_geom_angle_atom_site_label_3
_geom_angle
_geom_angle_site_symmetry_1
_geom_angle_site_symmetry_3
_geom_angle_publ_flag
C1 N1 C21 119.26(14) . . ?
O2 N2 O3 122.82(15) . . ?
O2 N2 C15 118.84(15) . . ?
O3 N2 C15 118.33(14) . . ?
C15 C16 C11 119.76(15) . . ?
C23 C22 C21 118.18(15) . . ?
C16 C11 C12 119.05(15) . . ?
C16 C11 C1 119.65(14) . . ?
C12 C11 C1 121.30(15) . . ?
C16 C15 C14 121.74(15) . . ?
C16 C15 N2 118.90(15) . . ?
C14 C15 N2 119.34(15) . . ?
N1 C1 C11 121.37(15) . . ?
C26 C21 C22 120.65(15) . . ?
C26 C21 N1 121.71(15) . . ?
C22 C21 N1 117.60(14) . . ?
O1 C12 C13 118.95(15) . . ?
O1 C12 C11 121.34(15) . . ?
C13 C12 C11 119.72(15) . . ?
C25 C26 C21 119.36(16) . . ?
C13 C14 C15 118.82(16) . . ?
C14 C13 C12 120.91(16) . . ?
C22 C23 C24 122.29(16) . . ?
C22 C23 Cl1 118.84(13) . . ?
C24 C23 Cl1 118.87(13) . . ?
C25 C24 C23 118.40(16) . . ?
C24 C25 C26 121.08(16) . . ?

loop_
_geom_bond_atom_site_label_1
_geom_bond_atom_site_label_2
_geom_bond_distance
_geom_bond_site_symmetry_2
_geom_bond_publ_flag
Cl1 C23 1.7443(17) . ?
O1 C12 1.337(2) . ?
O3 N2 1.232(2) . ?
O2 N2 1.227(2) . ?
N1 C1 1.281(2) . ?
N1 C21 1.420(2) . ?
N2 C15 1.452(2) . ?
C16 C15 1.384(2) . ?
C16 C11 1.388(2) . ?
C22 C23 1.386(2) . ?
C22 C21 1.395(2) . ?
C11 C12 1.424(2) . ?
C11 C1 1.454(2) . ?
C15 C14 1.400(2) . ?
C21 C26 1.395(2) . ?
C12 C13 1.396(2) . ?
C26 C25 1.388(2) . ?
C14 C13 1.375(2) . ?
C23 C24 1.387(2) . ?
C24 C25 1.384(3) . ?

loop_
_geom_hbond_atom_site_label_D
_geom_hbond_atom_site_label_H
_geom_hbond_atom_site_label_A
_geom_hbond_distance_DH
_geom_hbond_distance_HA
_geom_hbond_distance_DA
_geom_hbond_angle_DHA
_geom_hbond_site_symmetry_A
C16 H16 O3 0.95 2.46 3.329(2) 152.0 3_676
C26 H26 O3 0.95 2.56 3.498(2) 168.9 3_666
C24 H24 O2 0.95 2.63 3.465(2) 147.5 4_665
O1 H1 N1 0.84(3) 1.83(3) 2.6009(19) 152(3) .
